data_8106398
loop_
_publ_author_name
'Maxweel, Lindley'
'C\'ardenas, Alejandro'
'Brito, Iv\'an'

_publ_section_title
;
 Crystal structure of dimethyl 4,4&#x2032;-oxydibenzoate, C16H14O5
;
_journal_issue 6
_journal_name_full 'Zeitschrift f\"ur Kristallographie - New Crystal Structures'
_journal_page_first 1059
_journal_page_last 1060
_journal_paper_doi 10.1515/ncrs-2018-0170
_journal_volume 233
_journal_year 2018
_chemical_formula_moiety 'C16 H14 O5'
_chemical_formula_sum 'C16 H14 O5'
_chemical_formula_weight 286.27
_space_group_crystal_system orthorhombic
_space_group_IT_number 41
_space_group_name_Hall 'A 2 -2ab'
_space_group_name_H-M_alt 'A e a 2'
_atom_sites_solution_hydrogens mixed
_atom_sites_solution_primary dual
_cell_angle_alpha 90
_cell_angle_beta 90
_cell_angle_gamma 90
_cell_formula_units_Z 4
_cell_length_a 7.4156(5)
_cell_length_b 31.415(2)
_cell_length_c 5.9451(4)
_cell_measurement_reflns_used 6207
_cell_measurement_temperature 297(2)
_cell_measurement_theta_max 28.278
_cell_measurement_theta_min 3.038
_cell_volume 1384.98(16)
_computing_cell_refinement 'APEX3 (Bruker, 2007)[4]'
_computing_data_collection 'APEX3 (Bruker, 2007)[4]'
_computing_data_reduction 'APEX3 (Bruker, 2007)[4]'
_computing_molecular_graphics 'Olex2 (Dolomanov et al., 2009)[5]'
_computing_publication_material 'Olex2 (Dolomanov et al., 2009)[5]'
_computing_structure_refinement 'ShelXL (Sheldrick, 2015)[6]'
_computing_structure_solution 'ShelXT (Sheldrick, 2015)[6]'
_diffrn_ambient_temperature 297.05
_diffrn_measured_fraction_theta_full 0.996
_diffrn_measured_fraction_theta_max 0.997
_diffrn_measurement_device_type 'Bruker AXS D8-Venture,Triumph-I\mS-Cu'
_diffrn_measurement_method '\f and \w'
_diffrn_radiation_type MoK\a
_diffrn_radiation_wavelength 0.71073
_diffrn_reflns_av_R_equivalents 0.0208
_diffrn_reflns_av_unetI/netI 0.0126
_diffrn_reflns_Laue_measured_fraction_full 0.996
_diffrn_reflns_Laue_measured_fraction_max 0.997
_diffrn_reflns_limit_h_max 9
_diffrn_reflns_limit_h_min -8
_diffrn_reflns_limit_k_max 41
_diffrn_reflns_limit_k_min -41
_diffrn_reflns_limit_l_max 7
_diffrn_reflns_limit_l_min -7
_diffrn_reflns_number 10890
_diffrn_reflns_point_group_measured_fraction_full 0.998
_diffrn_reflns_point_group_measured_fraction_max 0.998
_diffrn_reflns_theta_full 25.242
_diffrn_reflns_theta_max 28.278
_diffrn_reflns_theta_min 3.038
_exptl_absorpt_coefficient_mu 0.103
_exptl_absorpt_correction_type none
_exptl_crystal_colour colourless
_exptl_crystal_density_diffrn 1.373
_exptl_crystal_description block
_exptl_crystal_F_000 600
_exptl_crystal_size_max 0.18
_exptl_crystal_size_mid 0.16
_exptl_crystal_size_min 0.10
_refine_diff_density_max 0.191
_refine_diff_density_min -0.119
_refine_diff_density_rms 0.028
_refine_ls_abs_structure_details
;
 Flack x determined using 657 quotients [(I+)-(I-)]/[(I+)+(I-)]
 (Parsons, Flack and Wagner, Acta Cryst. B69 (2013) 249-259).
;
_refine_ls_abs_structure_Flack -0.4(2)
_refine_ls_extinction_coef 0.012(3)
_refine_ls_extinction_expression Fc^*^=kFc[1+0.001xFc^2^\l^3^/sin(2\q)]^-1/4^
_refine_ls_extinction_method 'SHELXL-2016/4 (Sheldrick 2016)'
_refine_ls_goodness_of_fit_ref 1.063
_refine_ls_hydrogen_treatment mixed
_refine_ls_matrix_type full
_refine_ls_number_parameters 110
_refine_ls_number_reflns 1707
_refine_ls_number_restraints 1
_refine_ls_restrained_S_all 1.063
_refine_ls_R_factor_all 0.0364
_refine_ls_R_factor_gt 0.0316
_refine_ls_shift/su_max 0.001
_refine_ls_shift/su_mean 0.000
_refine_ls_structure_factor_coef Fsqd
_refine_ls_weighting_details 'w=1/[\s^2^(Fo^2^)+(0.0520P)^2^+0.2790P] where P=(Fo^2^+2Fc^2^)/3'
_refine_ls_weighting_scheme calc
_refine_ls_wR_factor_gt 0.0885
_refine_ls_wR_factor_ref 0.0924
_reflns_Friedel_coverage 0.822
_reflns_Friedel_fraction_full 1.000
_reflns_Friedel_fraction_max 1.000
_reflns_number_gt 1548
_reflns_number_total 1707
_reflns_threshold_expression 'I > 2\s(I)'
_cod_data_source_file suppl_ncrs-2018-0170_suppl.cif
_cod_data_source_block 2
_cod_original_sg_symbol_Hall 'A 2 -2ac'
_cod_original_sg_symbol_H-M 'A b a 2'
_cod_database_code 8106398
_shelx_space_group_comment
;
The symmetry employed for this shelxl refinement is uniquely defined
by the following loop, which should always be used as a source of
symmetry information in preference to the above space-group names.
They are only intended as comments.
;
_olex2_refinement_description
;
1. Fixed Uiso
 At 1.2 times of:
  All C(H) groups
 At 1.5 times of:
  All C(H,H,H) groups
2.a Idealised Me refined as rotating group:
 C8(H8A,H8B,H8C)
;
_olex2_submission_special_instructions 'No special instructions were received'
_publcif_info_exptl_table_max_cols 4
_publcif_info_exptl_table_use_headnotes n

loop_
_space_group_symop_operation_xyz
'x, y, z'
'-x, -y, z'
'x+1/2, -y+1/2, z'
'-x+1/2, y+1/2, z'
'x, y+1/2, z+1/2'
'-x, -y+1/2, z+1/2'
'x+1/2, -y+1, z+1/2'
'-x+1/2, y+1, z+1/2'

loop_
_atom_site_label
_atom_site_type_symbol
_atom_site_fract_x
_atom_site_fract_y
_atom_site_fract_z
_atom_site_U_iso_or_equiv
_atom_site_adp_type
_atom_site_occupancy
_atom_site_site_symmetry_order
_atom_site_calc_flag
_atom_site_refinement_flags_posn
_atom_site_refinement_flags_adp
_atom_site_refinement_flags_occupancy
_atom_site_disorder_assembly
_atom_site_disorder_group
O1 O 0.500000 0.500000 0.8451(3) 0.0401(4) Uani 1 2 d S T P . .
O2 O 0.5665(3) 0.30641(5) 0.5562(3) 0.0725(6) Uani 1 1 d . . . . .
O3 O 0.4337(2) 0.33366(4) 0.2516(3) 0.0546(4) Uani 1 1 d . . . . .
C1 C 0.4965(2) 0.38021(5) 0.5510(3) 0.0338(4) Uani 1 1 d . . . . .
C2 C 0.5763(3) 0.38758(5) 0.7590(3) 0.0385(4) Uani 1 1 d . . . . .
H2 H 0.630(3) 0.3643(7) 0.831(4) 0.046 Uiso 1 1 d R . . . .
C3 C 0.5804(2) 0.42817(6) 0.8493(3) 0.0364(4) Uani 1 1 d . . . . .
H3 H 0.639(3) 0.4346(6) 0.987(4) 0.044 Uiso 1 1 d R . . . .
C4 C 0.5010(2) 0.46144(5) 0.7330(3) 0.0311(4) Uani 1 1 d . . . . .
C5 C 0.4171(2) 0.45463(6) 0.5270(3) 0.0341(4) Uani 1 1 d . . . . .
H5 H 0.363(3) 0.4772(7) 0.440(4) 0.041 Uiso 1 1 d R . . . .
C6 C 0.4161(2) 0.41393(5) 0.4364(3) 0.0341(4) Uani 1 1 d . . . . .
H6 H 0.359(3) 0.4083(7) 0.298(4) 0.041 Uiso 1 1 d R . . . .
C7 C 0.5025(3) 0.33624(6) 0.4581(3) 0.0418(5) Uani 1 1 d . . . . .
C8 C 0.4431(4) 0.29212(8) 0.1454(5) 0.0672(7) Uani 1 1 d . . . . .
H8A H 0.413461 0.294748 -0.011125 0.101 Uiso 1 1 calc GR . . . .
H8B H 0.359117 0.273196 0.216842 0.101 Uiso 1 1 calc GR . . . .
H8C H 0.562998 0.280934 0.160378 0.101 Uiso 1 1 calc GR . . . .

loop_
_atom_site_aniso_label
_atom_site_aniso_U_11
_atom_site_aniso_U_22
_atom_site_aniso_U_33
_atom_site_aniso_U_23
_atom_site_aniso_U_13
_atom_site_aniso_U_12
O1 0.0587(11) 0.0305(8) 0.0310(9) 0.000 0.000 -0.0045(8)
O2 0.1139(14) 0.0326(7) 0.0709(12) 0.0044(7) -0.0223(12) 0.0143(8)
O3 0.0787(10) 0.0356(7) 0.0494(9) -0.0071(6) -0.0101(8) 0.0058(6)
C1 0.0351(8) 0.0296(7) 0.0367(9) 0.0042(7) 0.0022(7) -0.0009(6)
C2 0.0421(9) 0.0339(8) 0.0394(10) 0.0101(8) -0.0054(8) 0.0013(6)
C3 0.0389(9) 0.0391(9) 0.0311(8) 0.0067(7) -0.0058(7) -0.0040(7)
C4 0.0313(7) 0.0286(7) 0.0335(9) 0.0010(7) 0.0032(7) -0.0037(6)
C5 0.0361(8) 0.0287(7) 0.0376(9) 0.0042(6) -0.0061(7) 0.0016(6)
C6 0.0359(9) 0.0311(8) 0.0354(9) 0.0007(7) -0.0039(7) -0.0004(6)
C7 0.0483(11) 0.0301(8) 0.0470(12) 0.0032(8) -0.0007(9) 0.0004(7)
C8 0.0920(19) 0.0435(11) 0.0660(16) -0.0201(12) -0.0041(15) 0.0048(12)

loop_
_atom_type_symbol
_atom_type_description
_atom_type_scat_dispersion_real
_atom_type_scat_dispersion_imag
_atom_type_scat_source
C C 0.0033 0.0016 'International Tables Vol C Tables 4.2.6.8 and 6.1.1.4'
H H 0.0000 0.0000 'International Tables Vol C Tables 4.2.6.8 and 6.1.1.4'
O O 0.0106 0.0060 'International Tables Vol C Tables 4.2.6.8 and 6.1.1.4'

loop_
_geom_angle_atom_site_label_1
_geom_angle_atom_site_label_2
_geom_angle_atom_site_label_3
_geom_angle
_geom_angle_site_symmetry_1
_geom_angle_site_symmetry_3
C4 O1 C4 122.35(19) 2_665 .
C7 O3 C8 115.92(19) . .
C2 C1 C6 119.36(16) . .
C2 C1 C7 118.13(16) . .
C6 C1 C7 122.50(16) . .
C1 C2 H2 117.2(14) . .
C3 C2 C1 120.52(16) . .
C3 C2 H2 122.2(14) . .
C2 C3 H3 122.7(12) . .
C2 C3 C4 119.48(16) . .
C4 C3 H3 117.8(12) . .
O1 C4 C3 114.99(16) . .
O1 C4 C5 123.87(15) . .
C3 C4 C5 120.95(15) . .
C4 C5 H5 123.0(13) . .
C6 C5 C4 119.08(15) . .
C6 C5 H5 117.8(13) . .
C1 C6 H6 118.5(13) . .
C5 C6 C1 120.58(16) . .
C5 C6 H6 120.9(13) . .
O2 C7 O3 123.45(19) . .
O2 C7 C1 123.78(19) . .
O3 C7 C1 112.75(17) . .
O3 C8 H8A 109.5 . .
O3 C8 H8B 109.5 . .
O3 C8 H8C 109.5 . .
H8A C8 H8B 109.5 . .
H8A C8 H8C 109.5 . .
H8B C8 H8C 109.5 . .

loop_
_geom_bond_atom_site_label_1
_geom_bond_atom_site_label_2
_geom_bond_distance
_geom_bond_site_symmetry_2
O1 C4 1.3826(18) 2_665
O1 C4 1.3827(18) .
O2 C7 1.201(2) .
O3 C7 1.332(3) .
O3 C8 1.451(3) .
C1 C2 1.391(3) .
C1 C6 1.393(2) .
C1 C7 1.488(2) .
C2 H2 0.94(2) .
C2 C3 1.384(3) .
C3 H3 0.95(3) .
C3 C4 1.385(2) .
C4 C5 1.390(3) .
C5 H5 0.96(2) .
C5 C6 1.388(2) .
C6 H6 0.94(2) .
C8 H8A 0.9600 .
C8 H8B 0.9600 .
C8 H8C 0.9600 .

loop_
_publcif_info_datablock.id
_publcif_info_datablock.publ_exptl
_publcif_info_datablock.publ_geom
_publcif_info_datablock.structure
{32c0e496-790c-496f-89a2-52596f5e4a40} y y y

loop_
_publcif_info_exptl_table_extra_item
sin_theta_over_lambda_max

loop_
_publcif_info_tables.block_id
_publcif_info_tables.reference_item
{32c0e496-790c-496f-89a2-52596f5e4a40} '_publcif_info_datablock.publ_exptl'

loop_
_publcif_info_cif.paper_type
EE
